data_4030572
loop_
_publ_author_name
'Hammer, Natalie'
'Shubina, Tatyana E.'
'Gisselbrecht, Jean-Paul'
'Hampel, Frank'
'Kivala, Milan'

_publ_section_title
;
 Synthesis and properties of arylvinylidene-bridged triphenylamines.
;
_journal_issue 4
_journal_name_full 'The Journal of organic chemistry'
_journal_page_first 2418
_journal_page_last 2424
_journal_paper_doi 10.1021/jo502605e
_journal_volume 80
_journal_year 2015
_chemical_formula_moiety 'C93 H93 N S3 Si3, 2(C4 H8 O2)'
_chemical_formula_sum 'C101 H109 N O4 S3 Si3'
_chemical_formula_weight 1581.34
_chemical_name_systematic
;
 ? 
;
_space_group_crystal_system orthorhombic
_space_group_IT_number 62
_space_group_name_Hall '-P 2ac 2n'
_space_group_name_H-M_alt 'P n m a'
_symmetry_space_group_name_Hall '-P 2ac 2n'
_symmetry_space_group_name_H-M 'P n m a'
_atom_sites_solution_hydrogens geom
_atom_sites_solution_primary direct
_atom_sites_solution_secondary difmap
_audit_creation_date 2013-06-28
_audit_creation_method
;
  Olex2 1.2-ac2
  (compiled 2012.03.27 svn.r2268, GUI svn.r4156)
;
_cell_angle_alpha 90.00
_cell_angle_beta 90.00
_cell_angle_gamma 90.00
_cell_formula_units_Z 4
_cell_length_a 21.9240(4)
_cell_length_b 37.2892(7)
_cell_length_c 10.7444(2)
_cell_measurement_reflns_used 8234
_cell_measurement_temperature 173.00(10)
_cell_measurement_theta_max 61.5560
_cell_measurement_theta_min 4.7120
_cell_volume 8783.9(3)
_computing_cell_refinement
;
CrysAlisPro, Agilent Technologies,
Version 1.171.36.28 (release 01-02-2013 CrysAlis171 .NET)
(compiled Feb  1 2013,16:14:44)
;
_computing_data_collection
;
CrysAlisPro, Agilent Technologies,
Version 1.171.36.28 (release 01-02-2013 CrysAlis171 .NET)
(compiled Feb  1 2013,16:14:44)
;
_computing_data_reduction
;
CrysAlisPro, Agilent Technologies,
Version 1.171.36.28 (release 01-02-2013 CrysAlis171 .NET)
(compiled Feb  1 2013,16:14:44)
;
_computing_molecular_graphics
;
O. V. Dolomanov, L. J. Bourhis, R. J. Gildea, J. A. K. Howard and H. Puschmann,
OLEX2: a complete structure solution, refinement and analysis program.
J. Appl. Cryst. (2009). 42, 339-341.
;
_computing_publication_material
;
O. V. Dolomanov, L. J. Bourhis, R. J. Gildea, J. A. K. Howard and H. Puschmann,
OLEX2: a complete structure solution, refinement and analysis program.
J. Appl. Cryst. (2009). 42, 339-341.
;
_computing_structure_refinement
;
SHELXH, G.M. Sheldrick, Acta Cryst.
(2008). A64, 112-122
;
_computing_structure_solution
;
SHELXS, G.M. Sheldrick, Acta Cryst.
(2008). A64, 112-122
;
_diffrn_ambient_temperature 173.00(10)
_diffrn_detector_area_resol_mean 10.6144
_diffrn_measured_fraction_theta_full 0.9903
_diffrn_measured_fraction_theta_max 0.9903
_diffrn_measurement_details
;
  1 omega  -56.00   30.00   1.0000   20.2800
omega____ theta____ kappa____ phi______ frames
    -      -43.5000   45.0000  -60.0000 86

  2 omega   64.00  109.00   1.0000   20.2800
omega____ theta____ kappa____ phi______ frames
    -       82.4168  -77.0000   90.0000 45

  3 omega   95.00  127.00   1.0000   20.2800
omega____ theta____ kappa____ phi______ frames
    -       82.4168  125.0000  -30.0000 32

  4 omega   45.00  110.00   1.0000   20.2800
omega____ theta____ kappa____ phi______ frames
    -       82.4168 -125.0000  -30.0000 65

  5 omega  101.00  150.00   1.0000   20.2800
omega____ theta____ kappa____ phi______ frames
    -       82.4168  125.0000 -120.0000 49

  6 omega    9.00   36.00   1.0000   20.2800
omega____ theta____ kappa____ phi______ frames
    -       82.4168  -77.0000   90.0000 27
;
_diffrn_measurement_device_type 'SuperNova, Dual, Cu at zero, Atlas'
_diffrn_measurement_method '\w scans'
_diffrn_orient_matrix_UB_11 0.0293449000
_diffrn_orient_matrix_UB_12 0.0375567000
_diffrn_orient_matrix_UB_13 -0.0008325000
_diffrn_orient_matrix_UB_21 -0.0084774000
_diffrn_orient_matrix_UB_22 0.0026030000
_diffrn_orient_matrix_UB_23 0.1420185000
_diffrn_orient_matrix_UB_31 0.0633113000
_diffrn_orient_matrix_UB_32 -0.0169966000
_diffrn_orient_matrix_UB_33 0.0196388000
_diffrn_radiation_monochromator mirror
_diffrn_radiation_type 'Cu K\a'
_diffrn_radiation_wavelength 1.5418
_diffrn_reflns_av_R_equivalents 0.0393
_diffrn_reflns_av_unetI/netI 0.0387
_diffrn_reflns_limit_h_max 24
_diffrn_reflns_limit_h_min -10
_diffrn_reflns_limit_k_max 18
_diffrn_reflns_limit_k_min -41
_diffrn_reflns_limit_l_max 11
_diffrn_reflns_limit_l_min -10
_diffrn_reflns_number 16074
_diffrn_reflns_theta_full 58.93
_diffrn_reflns_theta_max 58.93
_diffrn_reflns_theta_min 4.20
_diffrn_source 'SuperNova (Cu) X-ray Source'
_exptl_absorpt_coefficient_mu 1.565
_exptl_absorpt_correction_T_max 1.00000
_exptl_absorpt_correction_T_min 0.69562
_exptl_absorpt_correction_type analytical
_exptl_absorpt_process_details
;
CrysAlisPro, Agilent Technologies,
Version 1.171.36.28 (release 01-02-2013 CrysAlis171 .NET)
(compiled Feb  1 2013,16:14:44)
Empirical absorption correction using spherical harmonics,
 implemented in SCALE3 ABSPACK scaling algorithm.
;
_exptl_crystal_colour
;
;
_exptl_crystal_colour_lustre clear
_exptl_crystal_colour_modifier dark
_exptl_crystal_colour_primary red
_exptl_crystal_density_diffrn 1.196
_exptl_crystal_density_method 'not measured'
_exptl_crystal_description plate
_exptl_crystal_F_000 3376
_exptl_crystal_recrystallization_method 'crystallized from DCM/Hexane/EtOAc'
_exptl_crystal_size_max 0.2015
_exptl_crystal_size_mid 0.1145
_exptl_crystal_size_min 0.0494
_refine_diff_density_max 0.566
_refine_diff_density_min -0.356
_refine_diff_density_rms 0.056
_refine_ls_extinction_method none
_refine_ls_goodness_of_fit_ref 1.049
_refine_ls_hydrogen_treatment mixed
_refine_ls_matrix_type full
_refine_ls_number_parameters 548
_refine_ls_number_reflns 6379
_refine_ls_number_restraints 19
_refine_ls_restrained_S_all 1.172
_refine_ls_R_factor_all 0.0691
_refine_ls_R_factor_gt 0.0607
_refine_ls_shift/su_max 0.000
_refine_ls_shift/su_mean 0.000
_refine_ls_structure_factor_coef Fsqd
_refine_ls_weighting_details 'calc w=1/[\s^2^(Fo^2^)+(0.0834P)^2^+9.8238P] where P=(Fo^2^+2Fc^2^)/3'
_refine_ls_weighting_scheme calc
_refine_ls_wR_factor_gt 0.1596
_refine_ls_wR_factor_ref 0.1680
_reflns_number_gt 5471
_reflns_number_total 6379
_reflns_threshold_expression >2sigma(I)
_cod_data_source_file jo502605e_si_002.cif
_cod_data_source_block nag12
_cod_depositor_comments 'Adding full bibliography for 4030570--4030572.cif.'
_cod_original_cell_volume 8783.8(3)
_cod_database_code 4030572
_chemical_oxdiff_formula 'C87 H97 N S3 Si3'
_reflns_odcompleteness_completeness 99.03
_reflns_odcompleteness_iscentric 1
_reflns_odcompleteness_theta 58.86

loop_
_space_group_symop_id
_space_group_symop_operation_xyz
1 'x, y, z'
2 '-x+1/2, -y, z+1/2'
3 'x+1/2, -y+1/2, -z+1/2'
4 '-x, y+1/2, -z'
5 '-x, -y, -z'
6 'x-1/2, y, -z-1/2'
7 '-x-1/2, y-1/2, z-1/2'
8 'x, -y-1/2, z'

loop_
_atom_site_label
_atom_site_type_symbol
_atom_site_fract_x
_atom_site_fract_y
_atom_site_fract_z
_atom_site_U_iso_or_equiv
_atom_site_adp_type
_atom_site_occupancy
_atom_site_symmetry_multiplicity
_atom_site_calc_flag
_atom_site_refinement_flags
_atom_site_disorder_assembly
_atom_site_disorder_group
C2 C 0.53847(13) 0.21778(8) -0.5753(3) 0.0247(7) Uani 1 1 d . . .
C3 C 0.48231(19) 0.2500 -0.4146(4) 0.0267(10) Uani 1 2 d S . .
C4 C 0.57110(19) 0.2500 -0.7638(4) 0.0270(10) Uani 1 2 d S . .
C5 C 0.57331(13) 0.21769(8) -0.6842(3) 0.0275(7) Uani 1 1 d . . .
C6 C 0.60989(14) 0.18824(8) -0.7108(3) 0.0299(7) Uani 1 1 d . . .
H6 H 0.6338 0.1883 -0.7823 0.036 Uiso 1 1 calc R . .
C7 C 0.61112(14) 0.15857(8) -0.6313(3) 0.0316(7) Uani 1 1 d . . .
C8 C 0.57007(14) 0.15730(8) -0.5324(3) 0.0315(7) Uani 1 1 d . . .
H8 H 0.5689 0.1371 -0.4817 0.038 Uiso 1 1 calc R . .
C9 C 0.53084(14) 0.18579(8) -0.5084(3) 0.0283(7) Uani 1 1 d . . .
C10 C 0.47752(14) 0.18344(8) -0.4240(3) 0.0273(7) Uani 1 1 d . . .
C11 C 0.46755(13) 0.21733(8) -0.3562(3) 0.0264(7) Uani 1 1 d . . .
C12 C 0.44388(14) 0.21795(9) -0.2361(3) 0.0297(7) Uani 1 1 d . . .
H12 H 0.4365 0.1964 -0.1951 0.036 Uiso 1 1 calc R . .
C13 C 0.43106(19) 0.2500 -0.1762(4) 0.0299(10) Uani 1 2 d S . .
C14 C 0.3990(2) 0.2500 -0.0595(4) 0.0340(11) Uani 1 2 d S . .
C15 C 0.3662(2) 0.2500 0.0306(5) 0.0448(13) Uani 1 2 d S . .
C16 C 0.3170(3) 0.20876(12) 0.2458(4) 0.0792(16) Uani 1 1 d D . .
H16A H 0.2973 0.1911 0.1915 0.095 Uiso 0.491(6) 1 calc PR A 2
H16 H 0.3250 0.1903 0.1830 0.095 Uiso 0.509(6) 1 calc PR A 1
C17 C 0.2773(4) 0.1922(3) 0.3262(9) 0.0592(13) Uani 0.509(6) 1 d PD A 1
H17A H 0.2610 0.2096 0.3831 0.089 Uiso 0.509(6) 1 calc PR A 1
H17B H 0.2985 0.1739 0.3720 0.089 Uiso 0.509(6) 1 calc PR A 1
H17C H 0.2446 0.1815 0.2797 0.089 Uiso 0.509(6) 1 calc PR A 1
C18 C 0.3853(4) 0.2142(2) 0.3149(9) 0.0592(13) Uani 0.509(6) 1 d PD A 1
H18A H 0.4141 0.2234 0.2554 0.089 Uiso 0.509(6) 1 calc PR A 1
H18B H 0.3994 0.1916 0.3461 0.089 Uiso 0.509(6) 1 calc PR A 1
H18C H 0.3815 0.2309 0.3826 0.089 Uiso 0.509(6) 1 calc PR A 1
C19 C 0.2319(2) 0.2500 0.0725(5) 0.0558(16) Uani 1 2 d SD . .
H19 H 0.2004 0.2500 0.1372 0.067 Uiso 1 2 calc SR A .
C20 C 0.2227(3) 0.21633(18) -0.0060(5) 0.100(2) Uani 1 1 d D A .
H20A H 0.1827 0.2167 -0.0422 0.149 Uiso 1 1 calc R . .
H20B H 0.2269 0.1955 0.0457 0.149 Uiso 1 1 calc R . .
H20C H 0.2527 0.2156 -0.0710 0.149 Uiso 1 1 calc R . .
C21 C 0.65173(15) 0.12942(9) -0.6574(3) 0.0351(8) Uani 1 1 d . . .
C22 C 0.68641(16) 0.10539(9) -0.6845(3) 0.0397(8) Uani 1 1 d . . .
C23 C 0.6904(2) 0.02824(13) -0.7476(6) 0.089(2) Uani 1 1 d D . .
H23 H 0.7169 0.0085 -0.7735 0.107 Uiso 1 1 calc R B 2
C24 C 0.7207(6) -0.0051(3) -0.7975(12) 0.077(3) Uani 0.428(9) 1 d PD C 1
H24A H 0.7400 -0.0178 -0.7305 0.115 Uiso 0.428(9) 1 calc PR C 1
H24B H 0.7507 0.0015 -0.8583 0.115 Uiso 0.428(9) 1 calc PR C 1
H24C H 0.6905 -0.0203 -0.8355 0.115 Uiso 0.428(9) 1 calc PR C 1
C24A C 0.6299(6) 0.0252(3) -0.6971(14) 0.077(3) Uani 0.428(9) 1 d PD C 1
H24D H 0.6030 0.0156 -0.7592 0.115 Uiso 0.428(9) 1 calc PR C 1
H24E H 0.6157 0.0485 -0.6723 0.115 Uiso 0.428(9) 1 calc PR C 1
H24F H 0.6305 0.0096 -0.6262 0.115 Uiso 0.428(9) 1 calc PR C 1
C26 C 0.8028(2) 0.06670(12) -0.6341(6) 0.0814(17) Uani 1 1 d D . .
H26 H 0.7826 0.0652 -0.5529 0.098 Uiso 0.673(8) 1 calc PR C 1
H26A H 0.8311 0.0518 -0.6822 0.098 Uiso 0.327(8) 1 calc PR C 2
C27 C 0.8428(4) 0.0347(2) -0.6329(9) 0.086(2) Uani 0.673(8) 1 d PD C 1
H27A H 0.8681 0.0347 -0.7058 0.128 Uiso 0.673(8) 1 calc PR C 1
H27B H 0.8181 0.0134 -0.6321 0.128 Uiso 0.673(8) 1 calc PR C 1
H27C H 0.8680 0.0352 -0.5599 0.128 Uiso 0.673(8) 1 calc PR C 1
C28 C 0.8383(2) 0.10150(14) -0.6238(5) 0.0786(15) Uani 1 1 d D C .
H28A H 0.8678 0.0995 -0.5582 0.118 Uiso 1 1 calc R . .
H28B H 0.8108 0.1208 -0.6058 0.118 Uiso 1 1 calc R . .
H28C H 0.8589 0.1062 -0.7011 0.118 Uiso 1 1 calc R . .
C29 C 0.7621(3) 0.08674(17) -0.9026(5) 0.0860(17) Uani 1 1 d . . .
H29 H 0.7936 0.1048 -0.8862 0.103 Uiso 1 1 calc R C .
C30 C 0.7121(4) 0.10597(19) -0.9772(5) 0.118(3) Uani 1 1 d . C .
H30A H 0.7298 0.1170 -1.0493 0.177 Uiso 1 1 calc R . .
H30B H 0.6934 0.1240 -0.9260 0.177 Uiso 1 1 calc R . .
H30C H 0.6819 0.0889 -1.0028 0.177 Uiso 1 1 calc R . .
C31 C 0.7921(3) 0.0585(2) -0.9817(7) 0.140(3) Uani 1 1 d . C .
H31A H 0.7631 0.0399 -1.0004 0.210 Uiso 1 1 calc R . .
H31B H 0.8260 0.0483 -0.9373 0.210 Uiso 1 1 calc R . .
H31C H 0.8063 0.0691 -1.0577 0.210 Uiso 1 1 calc R . .
C32 C 0.56524(19) 0.2500 -0.8892(4) 0.0276(10) Uani 1 2 d S . .
C33 C 0.56108(14) 0.21667(8) -0.9656(3) 0.0310(7) Uani 1 1 d . . .
C34 C 0.52072(15) 0.18897(8) -0.9381(3) 0.0356(8) Uani 1 1 d . . .
H34 H 0.4949 0.1909 -0.8697 0.043 Uiso 1 1 calc R . .
C35 C 0.51874(18) 0.15864(9) -1.0118(4) 0.0470(9) Uani 1 1 d . . .
H35 H 0.4919 0.1402 -0.9921 0.056 Uiso 1 1 calc R . .
C36 C 0.55607(19) 0.15540(10) -1.1141(4) 0.0525(10) Uani 1 1 d . . .
H36 H 0.5555 0.1345 -1.1611 0.063 Uiso 1 1 calc R . .
C37 C 0.59427(18) 0.18322(10) -1.1468(4) 0.0484(10) Uani 1 1 d . . .
H37 H 0.6186 0.1814 -1.2174 0.058 Uiso 1 1 calc R . .
C38 C 0.59634(15) 0.21413(9) -1.0737(3) 0.0362(8) Uani 1 1 d . . .
C39 C 0.43967(14) 0.15474(8) -0.4204(3) 0.0301(7) Uani 1 1 d . . .
C40 C 0.38146(15) 0.15418(8) -0.3492(3) 0.0309(7) Uani 1 1 d . . .
C41 C 0.33708(15) 0.18047(9) -0.3611(3) 0.0359(8) Uani 1 1 d . . .
H41 H 0.3436 0.1996 -0.4150 0.043 Uiso 1 1 calc R . .
C42 C 0.28343(16) 0.17864(11) -0.2942(4) 0.0457(9) Uani 1 1 d . . .
H42 H 0.2543 0.1966 -0.3027 0.055 Uiso 1 1 calc R . .
C43 C 0.27278(18) 0.15028(11) -0.2150(4) 0.0528(10) Uani 1 1 d . . .
H43 H 0.2372 0.1496 -0.1679 0.063 Uiso 1 1 calc R . .
C44 C 0.31448(18) 0.12312(11) -0.2057(4) 0.0496(10) Uani 1 1 d . . .
H44 H 0.3065 0.1036 -0.1542 0.060 Uiso 1 1 calc R . .
C45 C 0.36882(16) 0.12446(9) -0.2727(3) 0.0379(8) Uani 1 1 d . . .
C46 C 0.44528(16) 0.08823(9) -0.4205(3) 0.0402(8) Uani 1 1 d . . .
C47 C 0.45775(18) 0.05539(10) -0.4761(4) 0.0527(10) Uani 1 1 d . . .
H47 H 0.4557 0.0344 -0.4295 0.063 Uiso 1 1 calc R . .
C48 C 0.47311(19) 0.05392(11) -0.5996(4) 0.0580(11) Uani 1 1 d . . .
H48 H 0.4824 0.0320 -0.6366 0.070 Uiso 1 1 calc R . .
C49 C 0.47477(18) 0.08521(11) -0.6690(4) 0.0512(10) Uani 1 1 d . . .
H49 H 0.4839 0.0842 -0.7535 0.061 Uiso 1 1 calc R . .
C50 C 0.46295(15) 0.11775(10) -0.6139(3) 0.0399(8) Uani 1 1 d . . .
H50 H 0.4633 0.1385 -0.6621 0.048 Uiso 1 1 calc R . .
C51 C 0.45042(14) 0.12016(9) -0.4869(3) 0.0342(8) Uani 1 1 d . . .
N1 N 0.51026(15) 0.2500 -0.5343(3) 0.0255(8) Uani 1 2 d S . .
Si1 Si 0.30729(6) 0.2500 0.15233(12) 0.0325(3) Uani 1 2 d S . .
Si2 Si 0.73595(5) 0.07024(3) -0.74507(10) 0.0459(3) Uani 1 1 d . C .
S1 S 0.64364(6) 0.2500 -1.11940(13) 0.0485(4) Uani 1 2 d S . .
S2 S 0.42153(5) 0.08907(2) -0.26255(9) 0.0504(3) Uani 1 1 d . . .
C27A C 0.7929(7) 0.0458(4) -0.5333(15) 0.086(2) Uani 0.327(8) 1 d PD C 2
H27D H 0.7773 0.0229 -0.5596 0.128 Uiso 0.327(8) 1 calc PR C 2
H27E H 0.7639 0.0572 -0.4794 0.128 Uiso 0.327(8) 1 calc PR C 2
H27F H 0.8306 0.0423 -0.4893 0.128 Uiso 0.327(8) 1 calc PR C 2
C25A C 0.6386(4) 0.0293(3) -0.8286(10) 0.085(3) Uani 0.572(9) 1 d PD C 2
H25A H 0.6520 0.0337 -0.9124 0.127 Uiso 0.572(9) 1 calc PR C 2
H25B H 0.6117 0.0482 -0.8029 0.127 Uiso 0.572(9) 1 calc PR C 2
H25C H 0.6175 0.0068 -0.8251 0.127 Uiso 0.572(9) 1 calc PR C 2
C1B C 0.6572(3) 0.07930(18) -0.3257(6) 0.0961(18) Uani 1 1 d . . .
H1BA H 0.6727 0.0757 -0.4083 0.144 Uiso 1 1 calc R . .
H1BB H 0.6894 0.0758 -0.2664 0.144 Uiso 1 1 calc R . .
H1BC H 0.6416 0.1033 -0.3182 0.144 Uiso 1 1 calc R . .
O2 O 0.51755(17) 0.01726(9) -0.2002(3) 0.0793(10) Uani 1 1 d . . .
O1 O 0.58528(15) 0.06048(8) -0.1776(3) 0.0688(9) Uani 1 1 d . . .
C1C C 0.6081(2) 0.05363(15) -0.3017(5) 0.0760(14) Uani 1 1 d . . .
H1CA H 0.5757 0.0566 -0.3623 0.091 Uiso 1 1 calc R . .
H1CB H 0.6235 0.0293 -0.3076 0.091 Uiso 1 1 calc R . .
C1A C 0.5185(3) 0.05095(14) -0.0117(4) 0.0769(14) Uani 1 1 d . . .
H1AA H 0.5239 0.0314 0.0453 0.115 Uiso 1 1 calc R . .
H1AB H 0.4760 0.0571 -0.0162 0.115 Uiso 1 1 calc R . .
H1AC H 0.5413 0.0713 0.0168 0.115 Uiso 1 1 calc R . .
C1 C 0.5405(2) 0.04018(11) -0.1377(4) 0.0561(11) Uani 1 1 d . . .
C25 C 0.6655(5) 0.0200(3) -0.6164(9) 0.085(3) Uani 0.572(9) 1 d PD C 2
H25D H 0.6481 -0.0036 -0.6154 0.127 Uiso 0.572(9) 1 calc PR C 2
H25E H 0.6347 0.0372 -0.5950 0.127 Uiso 0.572(9) 1 calc PR C 2
H25F H 0.6982 0.0212 -0.5570 0.127 Uiso 0.572(9) 1 calc PR C 2
C17A C 0.2641(4) 0.2125(3) 0.3600(9) 0.0592(13) Uani 0.491(6) 1 d PD A 2
H17D H 0.2775 0.2298 0.4203 0.089 Uiso 0.491(6) 1 calc PR A 2
H17E H 0.2586 0.1897 0.3997 0.089 Uiso 0.491(6) 1 calc PR A 2
H17F H 0.2260 0.2202 0.3246 0.089 Uiso 0.491(6) 1 calc PR A 2
C18A C 0.3660(4) 0.1902(2) 0.2830(9) 0.0592(13) Uani 0.491(6) 1 d PD A 2
H18D H 0.3888 0.1825 0.2115 0.089 Uiso 0.491(6) 1 calc PR A 2
H18E H 0.3531 0.1696 0.3298 0.089 Uiso 0.491(6) 1 calc PR A 2
H18F H 0.3912 0.2051 0.3343 0.089 Uiso 0.491(6) 1 calc PR A 2

loop_
_atom_site_aniso_label
_atom_site_aniso_U_11
_atom_site_aniso_U_22
_atom_site_aniso_U_33
_atom_site_aniso_U_23
_atom_site_aniso_U_13
_atom_site_aniso_U_12
C2 0.0235(15) 0.0232(16) 0.0274(16) -0.0001(13) 0.0010(12) 0.0010(12)
C3 0.026(2) 0.028(2) 0.026(2) 0.000 0.0003(18) 0.000
C4 0.025(2) 0.020(2) 0.036(3) 0.000 0.0053(19) 0.000
C5 0.0259(16) 0.0262(16) 0.0304(17) -0.0011(13) 0.0011(13) -0.0005(13)
C6 0.0286(16) 0.0280(17) 0.0331(17) -0.0037(14) 0.0035(14) 0.0007(13)
C7 0.0290(17) 0.0264(17) 0.0395(19) 0.0000(14) 0.0040(14) 0.0038(14)
C8 0.0304(17) 0.0270(17) 0.0370(18) 0.0043(14) 0.0024(14) 0.0041(14)
C9 0.0290(16) 0.0275(16) 0.0284(16) 0.0010(13) 0.0017(13) 0.0015(13)
C10 0.0284(16) 0.0254(16) 0.0282(16) 0.0051(13) 0.0030(13) 0.0024(13)
C11 0.0243(15) 0.0256(16) 0.0293(17) 0.0023(13) 0.0011(13) -0.0001(13)
C12 0.0274(16) 0.0323(17) 0.0293(17) 0.0047(14) 0.0013(13) 0.0008(14)
C13 0.025(2) 0.038(3) 0.027(2) 0.000 0.0008(19) 0.000
C14 0.032(2) 0.037(3) 0.034(3) 0.000 0.001(2) 0.000
C15 0.037(3) 0.060(3) 0.037(3) 0.000 0.007(2) 0.000
C16 0.145(5) 0.045(2) 0.048(3) 0.001(2) -0.013(3) 0.008(3)
C17 0.054(3) 0.055(3) 0.068(3) 0.025(3) -0.001(2) 0.001(2)
C18 0.054(3) 0.055(3) 0.068(3) 0.025(3) -0.001(2) 0.001(2)
C19 0.036(3) 0.101(5) 0.030(3) 0.000 0.006(2) 0.000
C20 0.079(3) 0.169(6) 0.050(3) -0.035(3) 0.011(3) -0.057(4)
C21 0.0333(18) 0.0321(18) 0.0399(19) 0.0057(15) 0.0042(15) 0.0026(15)
C22 0.042(2) 0.0352(19) 0.042(2) 0.0060(16) 0.0075(16) 0.0076(17)
C23 0.063(3) 0.045(3) 0.160(6) -0.029(3) 0.031(4) -0.007(2)
C24 0.091(6) 0.044(4) 0.095(7) -0.010(4) 0.016(5) -0.001(4)
C24A 0.091(6) 0.044(4) 0.095(7) -0.010(4) 0.016(5) -0.001(4)
C26 0.047(3) 0.056(3) 0.141(5) 0.008(3) -0.010(3) 0.015(2)
C27 0.074(4) 0.066(4) 0.117(6) 0.011(4) -0.017(4) 0.024(4)
C28 0.058(3) 0.082(3) 0.095(4) -0.004(3) -0.006(3) -0.009(3)
C29 0.087(4) 0.114(4) 0.057(3) -0.025(3) 0.025(3) -0.020(3)
C30 0.188(8) 0.120(5) 0.047(3) 0.012(3) 0.014(4) -0.020(5)
C31 0.108(5) 0.203(8) 0.109(5) -0.068(6) 0.061(4) -0.016(5)
C32 0.027(2) 0.023(2) 0.032(2) 0.000 0.0059(19) 0.000
C33 0.0346(17) 0.0253(17) 0.0330(18) -0.0002(14) -0.0013(14) 0.0028(14)
C34 0.0388(19) 0.0297(18) 0.0384(19) 0.0001(15) 0.0007(15) 0.0005(15)
C35 0.054(2) 0.0296(19) 0.057(2) -0.0019(17) -0.010(2) -0.0044(17)
C36 0.065(3) 0.039(2) 0.054(2) -0.0171(18) -0.008(2) 0.0089(19)
C37 0.053(2) 0.047(2) 0.045(2) -0.0130(18) 0.0017(18) 0.0121(19)
C38 0.0378(19) 0.037(2) 0.0337(18) -0.0009(15) 0.0033(15) 0.0046(15)
C39 0.0325(17) 0.0275(17) 0.0304(17) 0.0040(13) 0.0013(14) 0.0018(14)
C40 0.0317(17) 0.0312(17) 0.0299(17) -0.0013(14) 0.0031(14) -0.0044(14)
C41 0.0336(18) 0.0370(19) 0.0372(19) -0.0017(15) 0.0011(15) -0.0013(15)
C42 0.0310(19) 0.053(2) 0.053(2) -0.0092(19) 0.0063(17) -0.0016(17)
C43 0.045(2) 0.056(2) 0.057(2) -0.009(2) 0.0192(19) -0.013(2)
C44 0.058(2) 0.045(2) 0.045(2) 0.0036(18) 0.0126(19) -0.019(2)
C45 0.044(2) 0.0326(18) 0.0366(19) 0.0011(15) 0.0010(16) -0.0091(16)
C46 0.043(2) 0.0294(19) 0.049(2) -0.0010(16) -0.0024(17) -0.0020(15)
C47 0.051(2) 0.0269(19) 0.080(3) -0.0026(19) -0.007(2) 0.0006(17)
C48 0.056(3) 0.042(2) 0.076(3) -0.027(2) -0.008(2) 0.0063(19)
C49 0.047(2) 0.055(3) 0.052(2) -0.018(2) -0.0029(19) 0.0079(19)
C50 0.0354(19) 0.043(2) 0.041(2) -0.0066(16) -0.0024(16) 0.0033(16)
C51 0.0288(17) 0.0295(17) 0.044(2) -0.0034(15) -0.0002(15) 0.0009(14)
N1 0.0267(18) 0.0231(18) 0.0266(19) 0.000 0.0041(15) 0.000
Si1 0.0311(7) 0.0351(7) 0.0312(7) 0.000 0.0069(5) 0.000
Si2 0.0397(6) 0.0367(6) 0.0611(7) -0.0066(5) 0.0126(5) 0.0099(4)
S1 0.0462(8) 0.0486(8) 0.0506(8) 0.000 0.0209(6) 0.000
S2 0.0624(7) 0.0356(5) 0.0533(6) 0.0138(4) 0.0036(5) 0.0002(4)
C27A 0.074(4) 0.066(4) 0.117(6) 0.011(4) -0.017(4) 0.024(4)
C25A 0.083(5) 0.071(4) 0.101(6) 0.000(4) -0.001(4) -0.025(4)
C1B 0.099(4) 0.108(5) 0.082(4) 0.005(3) 0.017(3) -0.025(4)
O2 0.094(3) 0.064(2) 0.080(2) -0.0147(18) 0.0071(19) -0.0208(19)
O1 0.075(2) 0.0617(19) 0.070(2) -0.0132(16) 0.0186(17) -0.0183(16)
C1C 0.068(3) 0.087(4) 0.072(3) -0.017(3) 0.016(3) -0.007(3)
C1A 0.106(4) 0.068(3) 0.057(3) 0.001(2) 0.017(3) -0.006(3)
C1 0.068(3) 0.041(2) 0.059(3) -0.002(2) 0.003(2) -0.001(2)
C25 0.083(5) 0.071(4) 0.101(6) 0.000(4) -0.001(4) -0.025(4)
C17A 0.054(3) 0.055(3) 0.068(3) 0.025(3) -0.001(2) 0.001(2)
C18A 0.054(3) 0.055(3) 0.068(3) 0.025(3) -0.001(2) 0.001(2)

loop_
_atom_type_symbol
_atom_type_description
_atom_type_scat_dispersion_real
_atom_type_scat_dispersion_imag
_atom_type_scat_source
C C 0.0181 0.0091 'International Tables Vol C Tables 4.2.6.8 and 6.1.1.4'
H H 0.0000 0.0000 'International Tables Vol C Tables 4.2.6.8 and 6.1.1.4'
N N 0.0311 0.0180 'International Tables Vol C Tables 4.2.6.8 and 6.1.1.4'
S S 0.3331 0.5567 'International Tables Vol C Tables 4.2.6.8 and 6.1.1.4'
Si Si 0.2541 0.3302 'International Tables Vol C Tables 4.2.6.8 and 6.1.1.4'
O O 0.0492 0.0322 'International Tables Vol C Tables 4.2.6.8 and 6.1.1.4'

loop_
_exptl_crystal_face_index_h
_exptl_crystal_face_index_k
_exptl_crystal_face_index_l
_exptl_crystal_face_perp_dist
_exptl_oxdiff_crystal_face_indexfrac_h
_exptl_oxdiff_crystal_face_indexfrac_k
_exptl_oxdiff_crystal_face_indexfrac_l
_exptl_oxdiff_crystal_face_x
_exptl_oxdiff_crystal_face_y
_exptl_oxdiff_crystal_face_z
13 -10 1 0.0492 12.7671 -9.9705 1.1168 -0.0007 0.0244 0.9997
8 -4 -6 0.0931 7.9383 -4.4516 -5.6500 0.0705 -0.8813 0.4673
-3 4 -7 0.0837 -3.1094 4.1984 -6.6969 0.0720 -0.9138 -0.3997
-13 9 1 0.0378 -12.8717 9.3985 1.2466 -0.0258 0.3106 -0.9502
14 5 1 0.0410 13.6838 5.4344 1.0645 0.6048 0.0493 0.7949
1 24 0 0.0155 1.2986 24.0988 0.1587 0.9430 0.0743 -0.3243
-14 3 -1 0.0633 -13.9411 3.0931 -1.0634 -0.2920 -0.0248 -0.9561
1 -24 0 0.0257 0.6931 -24.1825 -0.0059 -0.8879 -0.0697 0.4548
2 -4 7 0.0959 1.9783 -3.9893 7.0050 -0.0976 0.9677 0.3306

loop_
_geom_angle_atom_site_label_1
_geom_angle_atom_site_label_2
_geom_angle_atom_site_label_3
_geom_angle
_geom_angle_site_symmetry_1
_geom_angle_site_symmetry_3
C5 C2 C9 119.5(3) . .
C5 C2 N1 120.0(3) . .
C9 C2 N1 120.5(3) . .
C11 C3 C11 119.8(4) . 8_565
C11 C3 N1 120.07(19) 8_565 .
C11 C3 N1 120.07(19) . .
C5 C4 C5 109.2(4) 8_565 .
C32 C4 C5 125.38(18) . .
C32 C4 C5 125.38(18) . 8_565
C2 C5 C4 117.7(3) . .
C6 C5 C2 119.3(3) . .
C6 C5 C4 122.9(3) . .
C5 C6 C7 120.7(3) . .
C6 C7 C21 119.5(3) . .
C8 C7 C6 118.7(3) . .
C8 C7 C21 121.7(3) . .
C9 C8 C7 121.0(3) . .
C2 C9 C10 117.3(3) . .
C8 C9 C2 118.7(3) . .
C8 C9 C10 123.8(3) . .
C11 C10 C9 111.6(3) . .
C39 C10 C9 123.2(3) . .
C39 C10 C11 124.9(3) . .
C3 C11 C10 119.2(3) . .
C12 C11 C3 119.0(3) . .
C12 C11 C10 121.8(3) . .
C13 C12 C11 121.3(3) . .
C12 C13 C12 119.2(4) 8_565 .
C12 C13 C14 120.3(2) . .
C12 C13 C14 120.3(2) 8_565 .
C15 C14 C13 172.7(5) . .
C14 C15 Si1 171.9(5) . .
C17 C16 C18 110.0(6) . .
C17 C16 Si1 130.0(5) . .
C17 C16 C17A 31.5(5) . .
C18 C16 Si1 104.0(4) . .
C18 C16 C17A 106.3(6) . .
C17A C16 Si1 104.2(4) . .
C18A C16 C17 95.1(6) . .
C18A C16 C18 38.5(5) . .
C18A C16 Si1 133.2(5) . .
C18A C16 C17A 112.1(6) . .
C20 C19 C20 110.7(6) 8_565 .
C20 C19 Si1 111.9(3) . .
C20 C19 Si1 111.9(3) 8_565 .
C22 C21 C7 177.2(4) . .
C21 C22 Si2 173.0(3) . .
C24 C23 Si2 117.6(5) . .
C24 C23 C25 108.4(7) . .
C24A C23 C24 118.4(7) . .
C24A C23 Si2 123.8(5) . .
C24A C23 C25 46.6(6) . .
C25A C23 C24 99.0(8) . .
C25A C23 C24A 60.0(7) . .
C25A C23 Si2 114.3(5) . .
C25A C23 C25 106.3(7) . .
C25 C23 Si2 110.2(5) . .
C27 C26 C28 112.7(5) . .
C27 C26 Si2 121.3(5) . .
C28 C26 Si2 112.5(4) . .
C27A C26 C27 67.8(8) . .
C27A C26 C28 121.2(9) . .
C27A C26 Si2 114.8(8) . .
C30 C29 Si2 113.7(4) . .
C31 C29 C30 110.2(5) . .
C31 C29 Si2 114.2(5) . .
C4 C32 C33 123.59(18) . 8_565
C4 C32 C33 123.59(18) . .
C33 C32 C33 112.8(4) . 8_565
C34 C33 C32 122.7(3) . .
C34 C33 C38 118.5(3) . .
C38 C33 C32 118.6(3) . .
C35 C34 C33 120.4(3) . .
C36 C35 C34 120.7(4) . .
C35 C36 C37 119.9(3) . .
C36 C37 C38 119.9(4) . .
C33 C38 S1 120.4(3) . .
C37 C38 C33 120.3(3) . .
C37 C38 S1 119.3(3) . .
C10 C39 C40 123.4(3) . .
C10 C39 C51 124.9(3) . .
C40 C39 C51 111.7(3) . .
C41 C40 C39 122.9(3) . .
C41 C40 C45 118.2(3) . .
C45 C40 C39 118.7(3) . .
C42 C41 C40 121.0(3) . .
C43 C42 C41 120.3(4) . .
C44 C43 C42 120.0(3) . .
C43 C44 C45 120.5(4) . .
C40 C45 S2 119.9(3) . .
C44 C45 C40 119.9(3) . .
C44 C45 S2 120.2(3) . .
C47 C46 C51 121.1(4) . .
C47 C46 S2 119.0(3) . .
C51 C46 S2 119.9(3) . .
C48 C47 C46 120.0(4) . .
C47 C48 C49 119.6(4) . .
C50 C49 C48 120.4(4) . .
C49 C50 C51 121.0(4) . .
C46 C51 C39 118.7(3) . .
C46 C51 C50 117.5(3) . .
C50 C51 C39 123.7(3) . .
C2 N1 C2 115.4(3) 8_565 .
C2 N1 C3 117.85(19) . .
C2 N1 C3 117.86(19) 8_565 .
C15 Si1 C16 107.77(19) . .
C15 Si1 C16 107.77(19) . 8_565
C15 Si1 C19 107.2(2) . .
C16 Si1 C16 112.5(3) 8_565 .
C16 Si1 C19 110.7(2) . .
C16 Si1 C19 110.7(2) 8_565 .
C22 Si2 C23 106.92(19) . .
C22 Si2 C26 106.6(2) . .
C22 Si2 C29 105.5(2) . .
C23 Si2 C26 111.5(3) . .
C23 Si2 C29 115.1(3) . .
C29 Si2 C26 110.6(3) . .
C38 S1 C38 98.8(2) . 8_565
C45 S2 C46 98.43(16) . .
C1 O1 C1C 117.3(3) . .
O1 C1C C1B 107.5(4) . .
O2 C1 O1 122.9(4) . .
O2 C1 C1A 124.3(4) . .
O1 C1 C1A 112.5(4) . .

loop_
_geom_bond_atom_site_label_1
_geom_bond_atom_site_label_2
_geom_bond_distance
_geom_bond_site_symmetry_2
C2 C5 1.397(4) .
C2 C9 1.403(4) .
C2 N1 1.421(3) .
C3 C11 1.408(4) 8_565
C3 C11 1.408(4) .
C3 N1 1.425(5) .
C4 C5 1.479(4) .
C4 C5 1.479(4) 8_565
C4 C32 1.354(6) .
C5 C6 1.389(4) .
C6 C7 1.398(4) .
C7 C8 1.393(4) .
C7 C21 1.433(5) .
C8 C9 1.391(4) .
C9 C10 1.482(4) .
C10 C11 1.475(4) .
C10 C39 1.355(4) .
C11 C12 1.391(4) .
C12 C13 1.386(4) .
C13 C12 1.386(4) 8_565
C13 C14 1.437(6) .
C14 C15 1.207(7) .
C15 Si1 1.838(5) .
C16 C17 1.374(9) .
C16 C18 1.684(9) .
C16 Si1 1.849(5) .
C16 C17A 1.695(9) .
C16 C18A 1.338(9) .
C19 C20 1.526(6) 8_565
C19 C20 1.526(6) .
C19 Si1 1.861(5) .
C21 C22 1.211(5) .
C22 Si2 1.823(4) .
C23 C24 1.509(10) .
C23 C24A 1.437(11) .
C23 Si2 1.857(5) .
C23 C25A 1.431(10) .
C23 C25 1.543(10) .
C26 C27 1.481(7) .
C26 C28 1.517(6) .
C26 Si2 1.894(5) .
C26 C27A 1.352(14) .
C29 C30 1.535(9) .
C29 C31 1.505(8) .
C29 Si2 1.891(5) .
C32 C33 1.492(4) 8_565
C32 C33 1.492(4) .
C33 C34 1.392(5) .
C33 C38 1.398(5) .
C34 C35 1.382(5) .
C35 C36 1.375(6) .
C36 C37 1.379(6) .
C37 C38 1.395(5) .
C38 S1 1.762(3) .
C39 C40 1.488(4) .
C39 C51 1.493(4) .
C40 C41 1.387(5) .
C40 C45 1.407(5) .
C41 C42 1.380(5) .
C42 C43 1.378(6) .
C43 C44 1.368(6) .
C44 C45 1.393(5) .
C45 S2 1.758(4) .
C46 C47 1.390(5) .
C46 C51 1.393(5) .
C46 S2 1.775(4) .
C47 C48 1.369(6) .
C48 C49 1.386(6) .
C49 C50 1.375(5) .
C50 C51 1.395(5) .
N1 C2 1.421(3) 8_565
Si1 C16 1.849(5) 8_565
S1 C38 1.762(3) 8_565
C1B C1C 1.462(7) .
O2 C1 1.198(5) .
O1 C1C 1.447(6) .
O1 C1 1.311(5) .
C1A C1 1.493(6) .
